data_2311407
loop_
_publ_author_name
'Kang, Linda'
'Lynch, Genevieve'
'Lynch, Will'
'Padgett, Clifford'

_publ_section_title
;
 Manganese(II) chloride complexes with pyridine <i>N</i>-oxide (PNO)
 derivatives and their solid-state structures.
;
_journal_coeditor_code ZL2709
_journal_issue 'Pt 10'
_journal_name_full 'Acta crystallographica. Section E, Crystallographic communications'
_journal_page_first 1434
_journal_page_last 1438
_journal_paper_doi 10.1107/S2056989017012038
_journal_volume 73
_journal_year 2017
_chemical_formula_iupac '[Mn Cl2 (C5 H5 N O) (H2 O)]'
_chemical_formula_moiety 'C5 H7 Cl2 Mn N O2'
_chemical_formula_sum 'C5 H7 Cl2 Mn N O2'
_chemical_formula_weight 238.96
_chemical_name_systematic
'<i>catena</i>-poly[[aquachloridomanganese(II)]-di-\m-chlorido-[aquachloridomanganese(II)]-bis(\m-pyridine <i>N</i>-oxide)]'
_space_group_crystal_system triclinic
_space_group_IT_number 2
_space_group_name_Hall '-P 1'
_space_group_name_H-M_alt 'P -1'
_atom_sites_solution_hydrogens mixed
_atom_sites_solution_primary dual
_audit_creation_method
;
Olex2 1.2
(compiled 2017.03.28 svn.r3405 for OlexSys, GUI svn.r5337)
;
_cell_angle_alpha 101.042(7)
_cell_angle_beta 109.559(10)
_cell_angle_gamma 94.196(6)
_cell_formula_units_Z 2
_cell_length_a 6.897(2)
_cell_length_b 7.0500(10)
_cell_length_c 9.853(3)
_cell_measurement_reflns_used 1189
_cell_measurement_temperature 173(2)
_cell_measurement_theta_max 27.5
_cell_measurement_theta_min 2.3
_cell_volume 438.2(2)
_computing_cell_refinement
;
CrystalClearSM Expert (Rigaku, 2011)
;
_computing_data_collection
;
CrystalClearSM Expert (Rigaku, 2011)
;
_computing_data_reduction
;
CrystalClearSM Expert (Rigaku, 2011)
;
_computing_molecular_graphics
;
<i>OLEX2</i> (Dolomanov <i>et al.</i>,  2009)
;
_computing_publication_material
;
<i>OLEX2</i> (Dolomanov <i>et al.</i>,  2009)
;
_computing_structure_refinement
;
SHELXL2017 (Sheldrick, 2015<i>b</i>)
;
_computing_structure_solution
;
SHELXT (Sheldrick, 2015<i>a</i>)
;
_diffrn_ambient_temperature 173(2)
_diffrn_measured_fraction_theta_full 0.994
_diffrn_measured_fraction_theta_max 0.992
_diffrn_measurement_device_type 'Rigaku XtalLab mini CCD'
_diffrn_measurement_method '\w scans'
_diffrn_radiation_type MoK\a
_diffrn_radiation_wavelength 0.71073
_diffrn_reflns_av_R_equivalents 0.0395
_diffrn_reflns_limit_h_max 8
_diffrn_reflns_limit_h_min -8
_diffrn_reflns_limit_k_max 9
_diffrn_reflns_limit_k_min -9
_diffrn_reflns_limit_l_max 12
_diffrn_reflns_limit_l_min -12
_diffrn_reflns_number 4655
_diffrn_reflns_theta_full 25.242
_diffrn_reflns_theta_max 27.574
_diffrn_reflns_theta_min 2.254
_diffrn_standards_number 0
_exptl_absorpt_coefficient_mu 2.064
_exptl_absorpt_correction_T_max 0.765
_exptl_absorpt_correction_T_min 0.613
_exptl_absorpt_correction_type multi-scan
_exptl_absorpt_process_details
;
(REQAB; Rigaku, 1998)
;
_exptl_crystal_colour 'clear brown'
_exptl_crystal_density_diffrn 1.811
_exptl_crystal_density_method 'not measured'
_exptl_crystal_description Prism
_exptl_crystal_F_000 238
_exptl_crystal_size_max 0.286
_exptl_crystal_size_mid 0.175
_exptl_crystal_size_min 0.13
_refine_diff_density_max 0.403
_refine_diff_density_min -0.436
_refine_ls_extinction_method none
_refine_ls_goodness_of_fit_ref 1.136
_refine_ls_hydrogen_treatment mixed
_refine_ls_matrix_type full
_refine_ls_number_parameters 108
_refine_ls_number_reflns 2004
_refine_ls_number_restraints 2
_refine_ls_restrained_S_all 1.136
_refine_ls_R_factor_all 0.0370
_refine_ls_R_factor_gt 0.0311
_refine_ls_shift/su_max 0.001
_refine_ls_shift/su_mean 0.000
_refine_ls_structure_factor_coef Fsqd
_refine_ls_weighting_details 'w=1/[\s^2^(Fo^2^)+0.4440P] where P=(Fo^2^+2Fc^2^)/3'
_refine_ls_weighting_scheme calc
_refine_ls_wR_factor_gt 0.0729
_refine_ls_wR_factor_ref 0.0797
_reflns_number_gt 1770
_reflns_number_total 2004
_reflns_threshold_expression 'I > 2\s(I)'
_cod_data_source_file zl2709sup1.cif
_cod_data_source_block I
_cod_database_code 2311407
_shelx_space_group_comment
;
The symmetry employed for this shelxl refinement is uniquely defined
by the following loop, which should always be used as a source of
symmetry information in preference to the above space-group names.
They are only intended as comments.
;
_shelx_estimated_absorpt_t_min 0.590
_shelx_estimated_absorpt_t_max 0.775

loop_
_space_group_symop_operation_xyz
'x, y, z'
'-x, -y, -z'

loop_
_atom_site_type_symbol
_atom_site_label
_atom_site_fract_x
_atom_site_fract_y
_atom_site_fract_z
_atom_site_U_iso_or_equiv
_atom_site_adp_type
_atom_site_calc_flag
_atom_site_occupancy
Mn Mn1 0.24478(6) 0.51944(6) 0.49588(4) 0.02748(12) Uani d 1
Cl Cl1 0.21608(12) 0.81797(10) 0.39668(9) 0.04150(19) Uani d 1
O O1 0.5727(3) 0.6094(3) 0.63106(19) 0.0327(4) Uani d 1
N N1 0.6425(3) 0.6894(3) 0.7767(2) 0.0283(5) Uani d 1
C C1 0.6940(6) 0.5762(5) 0.8731(3) 0.0493(8) Uani d 1
H H1 0.681940 0.441595 0.840110 0.059 Uiso calc 1
Cl Cl2 0.10246(10) 0.65268(10) 0.69397(7) 0.03317(16) Uani d 1
O O2 0.2634(4) 0.2541(3) 0.5927(3) 0.0447(5) Uani d 1
H H2A 0.146(4) 0.218(6) 0.594(5) 0.081(16) Uiso d 1
H H2B 0.305(7) 0.162(5) 0.551(5) 0.087(16) Uiso d 1
C C2 0.7655(7) 0.6608(6) 1.0222(4) 0.0655(11) Uani d 1
H H2 0.802254 0.582800 1.090313 0.079 Uiso calc 1
C C3 0.7826(6) 0.8564(6) 1.0704(3) 0.0543(9) Uani d 1
H H3 0.829678 0.913307 1.171227 0.065 Uiso calc 1
C C4 0.7299(6) 0.9692(5) 0.9693(4) 0.0532(9) Uani d 1
H H4 0.742760 1.104037 1.001068 0.064 Uiso calc 1
C C5 0.6577(5) 0.8836(5) 0.8203(3) 0.0421(7) Uani d 1
H H5 0.619974 0.959566 0.750808 0.051 Uiso calc 1

loop_
_atom_site_aniso_label
_atom_site_aniso_U_11
_atom_site_aniso_U_22
_atom_site_aniso_U_33
_atom_site_aniso_U_12
_atom_site_aniso_U_13
_atom_site_aniso_U_23
Mn1 0.0228(2) 0.0328(2) 0.0259(2) 0.00479(16) 0.00858(16) 0.00467(16)
Cl1 0.0478(4) 0.0329(4) 0.0481(4) 0.0073(3) 0.0188(4) 0.0156(3)
O1 0.0230(9) 0.0460(12) 0.0238(9) 0.0052(8) 0.0062(8) -0.0006(8)
N1 0.0232(11) 0.0371(12) 0.0233(10) 0.0033(9) 0.0078(9) 0.0052(9)
C1 0.076(2) 0.0386(17) 0.0325(15) 0.0152(16) 0.0152(16) 0.0124(13)
Cl2 0.0307(3) 0.0377(4) 0.0267(3) 0.0016(3) 0.0102(3) -0.0016(3)
O2 0.0553(16) 0.0394(13) 0.0420(13) 0.0117(11) 0.0186(12) 0.0115(10)
C2 0.094(3) 0.073(3) 0.0290(16) 0.031(2) 0.0135(19) 0.0204(17)
C3 0.057(2) 0.071(3) 0.0249(15) 0.0074(18) 0.0091(15) -0.0009(15)
C4 0.067(2) 0.0425(19) 0.0391(17) -0.0022(17) 0.0151(17) -0.0064(15)
C5 0.054(2) 0.0388(17) 0.0325(15) 0.0027(14) 0.0149(14) 0.0075(13)

loop_
_atom_type_symbol
_atom_type_description
_atom_type_scat_dispersion_real
_atom_type_scat_dispersion_imag
_atom_type_scat_source
C C 0.0033 0.0016 'International Tables Vol C Tables 4.2.6.8 and 6.1.1.4'
H H 0.0000 0.0000 'International Tables Vol C Tables 4.2.6.8 and 6.1.1.4'
N N 0.0061 0.0033 'International Tables Vol C Tables 4.2.6.8 and 6.1.1.4'
O O 0.0106 0.0060 'International Tables Vol C Tables 4.2.6.8 and 6.1.1.4'
Cl Cl 0.1484 0.1585 'International Tables Vol C Tables 4.2.6.8 and 6.1.1.4'
Mn Mn 0.3368 0.7283 'International Tables Vol C Tables 4.2.6.8 and 6.1.1.4'

loop_
_geom_angle_atom_site_label_1
_geom_angle_atom_site_label_2
_geom_angle_atom_site_label_3
_geom_angle_site_symmetry_1
_geom_angle_site_symmetry_3
_geom_angle
Cl1 Mn1 Cl2 . . 93.43(6)
Cl1 Mn1 Cl2 . 2_566 92.57(6)
O1 Mn1 Cl1 2_666 . 95.12(8)
O1 Mn1 Cl1 . . 93.65(7)
O1 Mn1 O1 . 2_666 72.02(10)
O1 Mn1 Cl2 . 2_566 165.77(6)
O1 Mn1 Cl2 2_666 2_566 94.69(9)
O1 Mn1 Cl2 2_666 . 166.32(5)
O1 Mn1 Cl2 . . 96.81(8)
O1 Mn1 O2 . . 86.96(9)
O1 Mn1 O2 2_666 . 87.46(10)
Cl2 Mn1 Cl2 . 2_566 95.58(7)
O2 Mn1 Cl1 . . 177.42(7)
O2 Mn1 Cl2 . 2_566 87.40(8)
O2 Mn1 Cl2 . . 84.01(9)
Mn1 O1 Mn1 . 2_666 107.98(10)
N1 O1 Mn1 . . 123.78(14)
N1 O1 Mn1 . 2_666 126.50(16)
C1 N1 O1 . . 119.9(2)
C1 N1 C5 . . 122.0(3)
C5 N1 O1 . . 118.0(2)
N1 C1 H1 . . 120.4
N1 C1 C2 . . 119.1(3)
C2 C1 H1 . . 120.4
Mn1 Cl2 Mn1 . 2_566 84.42(7)
Mn1 O2 H2A . . 108(3)
Mn1 O2 H2B . . 116(3)
H2A O2 H2B . . 110(4)
C1 C2 H2 . . 119.7
C3 C2 C1 . . 120.5(3)
C3 C2 H2 . . 119.7
C2 C3 H3 . . 120.4
C2 C3 C4 . . 119.1(3)
C4 C3 H3 . . 120.4
C3 C4 H4 . . 120.0
C3 C4 C5 . . 120.1(3)
C5 C4 H4 . . 120.0
N1 C5 C4 . . 119.1(3)
N1 C5 H5 . . 120.5
C4 C5 H5 . . 120.5

loop_
_geom_bond_atom_site_label_1
_geom_bond_atom_site_label_2
_geom_bond_site_symmetry_2
_geom_bond_distance
Mn1 Cl1 . 2.479(2)
Mn1 O1 . 2.177(3)
Mn1 O1 2_666 2.182(2)
Mn1 Cl2 2_566 2.5324(19)
Mn1 Cl2 . 2.5240(19)
Mn1 O2 . 2.250(3)
O1 N1 . 1.341(3)
N1 C1 . 1.331(4)
N1 C5 . 1.339(4)
C1 H1 . 0.9300
C1 C2 . 1.376(5)
O2 H2A . 0.833(19)
O2 H2B . 0.819(19)
C2 H2 . 0.9300
C2 C3 . 1.353(5)
C3 H3 . 0.9300
C3 C4 . 1.364(5)
C4 H4 . 0.9300
C4 C5 . 1.377(4)
C5 H5 . 0.9300

loop_
_geom_hbond_atom_site_label_D
_geom_hbond_atom_site_label_H
_geom_hbond_atom_site_label_A
_geom_hbond_site_symmetry_A
_geom_hbond_distance_DH
_geom_hbond_distance_HA
_geom_hbond_distance_DA
_geom_hbond_angle_DHA
_geom_hbond_publ_flag
O2 H2A Cl1 2_566 0.833(19) 2.53(2) 3.348(4) 168(4) yes
O2 H2B Cl1 1_545 0.819(19) 2.52(3) 3.232(4) 147(4) yes
